data_7029988
loop_
_publ_author_name
'Katayama, Koichi'
'Hirotsu, Masakazu'
'Kinoshita, Isamu'
'Teki, Yoshio'

_publ_section_title
;
 Design, synthesis, magnetic properties of a \p-radical ligand with
 photo-excited high-spin state and its Fe(II) complex. The first stage of
 a new strategy for LIESST materials.
;
_journal_issue 43
_journal_name_full 'Dalton transactions (Cambridge, England : 2003)'
_journal_page_first 13465
_journal_page_last 13473
_journal_paper_doi 10.1039/c2dt31831h
_journal_volume 41
_journal_year 2012
_chemical_formula_moiety 'C36 H25 N6 O'
_chemical_formula_sum 'C36 H25 N6 O'
_chemical_formula_weight 557.62
_space_group_IT_number 15
_symmetry_cell_setting monoclinic
_symmetry_Int_Tables_number 15
_symmetry_space_group_name_Hall '-C 2yc'
_symmetry_space_group_name_H-M 'C 1 2/c 1'
_cell_angle_alpha 90.00
_cell_angle_beta 113.403(3)
_cell_angle_gamma 90.00
_cell_formula_units_Z 4
_cell_length_a 9.454(3)
_cell_length_b 35.516(9)
_cell_length_c 8.983(3)
_cell_measurement_reflns_used 2532
_cell_measurement_temperature 153(2)
_cell_measurement_theta_max 27.4816
_cell_measurement_theta_min 2.7088
_cell_volume 2768.1(15)
_computing_cell_refinement CrystalClear
_computing_data_collection 'CrystalClear (Rigaku, 2001)'
_computing_molecular_graphics 'Ortep-3 for Windows (Farrugia, 1997)'
_computing_publication_material SHELXL97
_computing_structure_refinement 'SHELXL-97 (Sheldrick, 1997)'
_computing_structure_solution SIR2004
_diffrn_ambient_temperature 153(2)
_diffrn_detector_area_resol_mean 7.32
_diffrn_measured_fraction_theta_full 0.994
_diffrn_measured_fraction_theta_max 0.975
_diffrn_measurement_details
;
scan:
Number of images: 600
Slice: -80.0000 - 100.0000
Image width: 0.3000
Exp time: 10.0000
Rotation axis: Phi
Omega: 0.0000
Chi: 0.0000
Phi: 0.0000
XTD: 45.3211
2theta: 19.7975
scan:
Number of images: 160
Slice: -20.0000 - 28.0000
Image width: 0.3000
Exp time: 10.0000
Rotation axis: Omega
Omega: 0.0000
Chi: 90.0000
Phi: 0.0000
XTD: 45.3211
2theta: 19.7975
scan:
Number of images: 160
Slice: -20.0000 - 28.0000
Image width: 0.3000
Exp time: 10.0000
Rotation axis: Omega
Omega: 0.0000
Chi: 90.0000
Phi: 90.0000
XTD: 45.3211
2theta: 19.7975
scan:
Number of images: 160
Slice: -20.0000 - 28.0000
Image width: 0.3000
Exp time: 10.0000
Rotation axis: Omega
Omega: 0.0000
Chi: 90.0000
Phi: 180.0000
XTD: 45.3211
2theta: 19.7975
scan:
Number of images: 160
Slice: -20.0000 - 28.0000
Image width: 0.3000
Exp time: 10.0000
Rotation axis: Omega
Omega: 0.0000
Chi: 90.0000
Phi: 270.0000
XTD: 45.3211
2theta: 19.7975

;
_diffrn_measurement_device 'Mercury CCD (2x2 bin mode)'
_diffrn_measurement_device_details 'AFC7: Eulerian 3-circle'
_diffrn_measurement_device_type 'Rigaku/MSC Mercury CCD'
_diffrn_measurement_method '\w or \f'
_diffrn_radiation_detector CCD
_diffrn_radiation_monochromator 'Graphite Monochromator'
_diffrn_radiation_source 'Rotating Anode'
_diffrn_radiation_type MoK\a
_diffrn_radiation_wavelength 0.71070
_diffrn_reflns_av_R_equivalents 0.0272
_diffrn_reflns_av_sigmaI/netI 0.0276
_diffrn_reflns_limit_h_max 10
_diffrn_reflns_limit_h_min -12
_diffrn_reflns_limit_k_max 31
_diffrn_reflns_limit_k_min -46
_diffrn_reflns_limit_l_max 11
_diffrn_reflns_limit_l_min -9
_diffrn_reflns_number 10630
_diffrn_reflns_reduction_process 'Lp corrections applied'
_diffrn_reflns_theta_full 25.00
_diffrn_reflns_theta_max 27.48
_diffrn_reflns_theta_min 2.91
_diffrn_source_current 150.0000
_diffrn_source_power 7.5000
_diffrn_source_voltage 50.0000
_exptl_absorpt_coefficient_mu 0.084
_exptl_absorpt_correction_T_max 0.9983
_exptl_absorpt_correction_T_min 0.9859
_exptl_absorpt_correction_type multi-scan
_exptl_absorpt_process_details '(Jacobson, 1998)'
_exptl_crystal_colour Orange
_exptl_crystal_density_diffrn 1.338
_exptl_crystal_density_method 'not measured'
_exptl_crystal_description Platelet
_exptl_crystal_F_000 1164
_exptl_crystal_size_max 0.17
_exptl_crystal_size_mid 0.16
_exptl_crystal_size_min 0.02
_refine_diff_density_max 0.261
_refine_diff_density_min -0.241
_refine_diff_density_rms 0.046
_refine_ls_extinction_method none
_refine_ls_goodness_of_fit_ref 1.069
_refine_ls_hydrogen_treatment refall
_refine_ls_matrix_type full
_refine_ls_number_parameters 255
_refine_ls_number_reflns 3103
_refine_ls_number_restraints 0
_refine_ls_restrained_S_all 1.069
_refine_ls_R_factor_all 0.0770
_refine_ls_R_factor_gt 0.0570
_refine_ls_shift/su_max 0.000
_refine_ls_shift/su_mean 0.000
_refine_ls_structure_factor_coef Fsqd
_refine_ls_weighting_details 'calc w=1/[\s^2^(Fo^2^)+(0.0755P)^2^+1.3979P] where P=(Fo^2^+2Fc^2^)/3'
_refine_ls_weighting_scheme calc
_refine_ls_wR_factor_gt 0.1394
_refine_ls_wR_factor_ref 0.1570
_reflns_number_gt 2343
_reflns_number_total 3103
_reflns_threshold_expression >2sigma(I)
_cod_data_source_file c2dt31831h.txt
_cod_data_source_block kk110107a
_cod_depositor_comments
;
The following automatic conversions were performed:

'_exptl_absorpt_correction_type' value 'Multi-scan' changed to
'multi-scan' according to
/usr/data/users/saulius/automatic-downloads/retrospective/RSC/lib/dictionaries/cif_core.dic
dictionary named 'cif_core.dic' version 2.4.2 from 2011-04-26.

Automatic conversion script
Id: cif_fix_values 2281 2013-09-26 08:29:07Z andrius 
;
_cod_original_cell_volume 2768.0(13)
_cod_original_sg_symbol_H-M C2/c
_cod_database_code 7029988

loop_
_symmetry_equiv_pos_as_xyz
'x, y, z'
'-x, y, -z+1/2'
'x+1/2, y+1/2, z'
'-x+1/2, y+1/2, -z+1/2'
'-x, -y, -z'
'x, -y, z-1/2'
'-x+1/2, -y+1/2, -z'
'x+1/2, -y+1/2, z-1/2'

loop_
_atom_site_label
_atom_site_type_symbol
_atom_site_fract_x
_atom_site_fract_y
_atom_site_fract_z
_atom_site_U_iso_or_equiv
_atom_site_adp_type
_atom_site_occupancy
_atom_site_symmetry_multiplicity
_atom_site_calc_flag
_atom_site_refinement_flags
_atom_site_disorder_assembly
_atom_site_disorder_group
C1 C 1.0000 0.44988(6) 0.2500 0.0372(6) Uani 1 2 d S . .
O1 O 1.0000 0.48433(4) 0.2500 0.0513(6) Uani 1 2 d S . .
C2 C 1.0347(4) 0.44759(6) 0.5347(3) 0.0647(8) Uani 1 1 d . . .
H2A H 1.068(3) 0.4291(7) 0.620(4) 0.081(8) Uiso 1 1 d . . .
H2B H 1.095(4) 0.4701(9) 0.550(4) 0.101(10) Uiso 1 1 d . . .
H2C H 0.920(4) 0.4576(9) 0.515(4) 0.117(12) Uiso 1 1 d . . .
N1 N 1.0199(2) 0.42899(4) 0.38496(19) 0.0394(4) Uani 1 1 d . . .
N2 N 1.02070(19) 0.39051(4) 0.38961(18) 0.0358(4) Uani 1 1 d . . .
C3 C 1.0000 0.37395(6) 0.2500 0.0279(5) Uani 1 2 d S . .
C4 C 1.0000 0.33233(5) 0.2500 0.0258(5) Uani 1 2 d S . .
C5 C 0.9361(2) 0.31254(4) 0.1044(2) 0.0287(4) Uani 1 1 d . . .
H5A H 0.887(2) 0.3270(5) 0.003(2) 0.036(5) Uiso 1 1 d . . .
C6 C 0.9364(2) 0.27352(4) 0.1051(2) 0.0288(4) Uani 1 1 d . . .
H6A H 0.893(2) 0.2602(5) 0.001(2) 0.036(5) Uiso 1 1 d . . .
C7 C 1.0000 0.25342(6) 0.2500 0.0251(5) Uani 1 2 d S . .
C8 C 1.0000 0.21148(5) 0.2500 0.0257(5) Uani 1 2 d S . .
C9 C 0.89374(19) 0.19181(4) 0.29501(19) 0.0267(4) Uani 1 1 d . . .
C10 C 0.7837(2) 0.21101(5) 0.3397(2) 0.0315(4) Uani 1 1 d . . .
H10A H 0.782(2) 0.2389(5) 0.339(2) 0.032(5) Uiso 1 1 d . . .
C11 C 0.6839(2) 0.19179(5) 0.3857(2) 0.0357(4) Uani 1 1 d . . .
H11A H 0.609(3) 0.2048(5) 0.420(3) 0.049(6) Uiso 1 1 d . . .
C12 C 0.6854(2) 0.15186(5) 0.3893(2) 0.0392(4) Uani 1 1 d . . .
H12A H 0.620(3) 0.1392(5) 0.431(3) 0.052(6) Uiso 1 1 d . . .
C13 C 0.7866(2) 0.13251(5) 0.3451(2) 0.0365(4) Uani 1 1 d . . .
H13A H 0.790(2) 0.1041(6) 0.350(2) 0.043(5) Uiso 1 1 d . . .
C14 C 0.8938(2) 0.15151(4) 0.2956(2) 0.0296(4) Uani 1 1 d . . .
C15 C 1.0000 0.13177(6) 0.2500 0.0320(5) Uani 1 2 d S . .
C16 C 1.0000 0.09140(6) 0.2500 0.0386(6) Uani 1 2 d S . .
C17 C 1.0000 0.05769(7) 0.2500 0.0444(7) Uani 1 2 d S . .
C18 C 1.0000 0.01724(6) 0.2500 0.0413(6) Uani 1 2 d S . .
C19 C 0.8989(3) -0.00314(5) 0.2967(3) 0.0467(5) Uani 1 1 d . . .
H19A H 0.826(3) 0.0098(6) 0.337(3) 0.062(7) Uiso 1 1 d . . .
C20 C 0.8981(2) -0.04149(4) 0.2968(2) 0.0428(5) Uani 0.50 1 d P A 2
N3 N 0.8981(2) -0.04149(4) 0.2968(2) 0.0428(5) Uani 0.50 1 d P A 1
H20A H 0.826(5) -0.0553(11) 0.341(5) 0.049(11) Uiso 0.50 1 d P B 2
C21 C 1.0000 -0.06015(6) 0.2500 0.0341(5) Uani 1 2 d S . .
C22 C 1.0000 -0.10189(6) 0.2500 0.0322(5) Uani 1 2 d S . .
C23 C 0.9028(2) -0.12022(4) 0.3034(2) 0.0370(4) Uani 0.50 1 d P C 2
N4 N 0.9028(2) -0.12022(4) 0.3034(2) 0.0370(4) Uani 0.50 1 d P C 1
H23A H 0.829(4) -0.1078(9) 0.343(4) 0.022(8) Uiso 0.50 1 d P D 2
C24 C 0.9035(2) -0.15856(5) 0.3035(2) 0.0401(5) Uani 1 1 d . . .
H24A H 0.837(3) -0.1721(5) 0.340(3) 0.048(6) Uiso 1 1 d . . .
C25 C 1.0000 -0.17860(6) 0.2500 0.0391(6) Uani 1 2 d S . .
H25A H 1.0000 -0.2075(8) 0.2500 0.047(8) Uiso 1 2 d S . .

loop_
_atom_site_aniso_label
_atom_site_aniso_U_11
_atom_site_aniso_U_22
_atom_site_aniso_U_33
_atom_site_aniso_U_23
_atom_site_aniso_U_13
_atom_site_aniso_U_12
C1 0.0507(17) 0.0268(11) 0.0368(14) 0.000 0.0204(13) 0.000
O1 0.0833(16) 0.0261(9) 0.0512(12) 0.000 0.0339(12) 0.000
C2 0.123(3) 0.0343(11) 0.0409(13) -0.0064(9) 0.0372(15) 0.0034(12)
N1 0.0597(11) 0.0248(7) 0.0367(9) -0.0008(5) 0.0224(8) 0.0023(6)
N2 0.0505(10) 0.0236(7) 0.0361(9) 0.0002(5) 0.0203(8) 0.0014(6)
C3 0.0300(13) 0.0274(10) 0.0289(12) 0.000 0.0143(10) 0.000
C4 0.0254(12) 0.0251(10) 0.0302(12) 0.000 0.0145(10) 0.000
C5 0.0300(9) 0.0306(8) 0.0273(9) 0.0026(6) 0.0134(7) 0.0007(6)
C6 0.0321(9) 0.0294(8) 0.0253(9) -0.0019(6) 0.0122(7) -0.0016(6)
C7 0.0242(11) 0.0278(10) 0.0269(11) 0.000 0.0138(10) 0.000
C8 0.0300(12) 0.0254(10) 0.0213(11) 0.000 0.0098(10) 0.000
C9 0.0270(9) 0.0308(8) 0.0222(8) 0.0003(5) 0.0097(7) -0.0007(6)
C10 0.0334(10) 0.0343(8) 0.0286(9) 0.0011(6) 0.0142(8) -0.0003(6)
C11 0.0313(10) 0.0470(10) 0.0316(10) -0.0021(7) 0.0153(8) -0.0019(7)
C12 0.0379(11) 0.0472(10) 0.0346(10) 0.0022(7) 0.0167(9) -0.0113(8)
C13 0.0420(11) 0.0332(8) 0.0335(10) 0.0025(7) 0.0144(9) -0.0089(7)
C14 0.0328(9) 0.0299(8) 0.0243(8) 0.0010(6) 0.0094(7) -0.0035(6)
C15 0.0411(15) 0.0260(10) 0.0270(12) 0.000 0.0115(11) 0.000
C16 0.0472(16) 0.0322(12) 0.0361(14) 0.000 0.0163(13) 0.000
C17 0.0552(18) 0.0309(13) 0.0468(16) 0.000 0.0197(14) 0.000
C18 0.0525(17) 0.0255(11) 0.0428(16) 0.000 0.0157(13) 0.000
C19 0.0525(13) 0.0341(9) 0.0560(13) 0.0015(8) 0.0240(11) 0.0046(8)
C20 0.0468(11) 0.0307(8) 0.0557(12) 0.0016(7) 0.0254(10) 0.0022(7)
N3 0.0468(11) 0.0307(8) 0.0557(12) 0.0016(7) 0.0254(10) 0.0022(7)
C21 0.0368(14) 0.0277(11) 0.0350(13) 0.000 0.0114(11) 0.000
C22 0.0332(14) 0.0296(11) 0.0295(13) 0.000 0.0078(11) 0.000
C23 0.0363(10) 0.0348(8) 0.0382(10) 0.0001(6) 0.0130(8) 0.0003(6)
N4 0.0363(10) 0.0348(8) 0.0382(10) 0.0001(6) 0.0130(8) 0.0003(6)
C24 0.0371(11) 0.0365(9) 0.0428(11) 0.0012(7) 0.0116(9) -0.0046(7)
C25 0.0385(15) 0.0273(11) 0.0413(15) 0.000 0.0050(12) 0.000

loop_
_atom_type_symbol
_atom_type_description
_atom_type_scat_dispersion_real
_atom_type_scat_dispersion_imag
_atom_type_scat_source
C C 0.0033 0.0016 'International Tables Vol C Tables 4.2.6.8 and 6.1.1.4'
H H 0.0000 0.0000 'International Tables Vol C Tables 4.2.6.8 and 6.1.1.4'
N N 0.0061 0.0033 'International Tables Vol C Tables 4.2.6.8 and 6.1.1.4'
O O 0.0106 0.0060 'International Tables Vol C Tables 4.2.6.8 and 6.1.1.4'

loop_
_geom_angle_atom_site_label_1
_geom_angle_atom_site_label_2
_geom_angle_atom_site_label_3
_geom_angle
_geom_angle_site_symmetry_1
_geom_angle_site_symmetry_3
O1 C1 N1 122.81(10) . .
O1 C1 N1 122.81(10) . 2_755
N1 C1 N1 114.4(2) . 2_755
N1 C2 H2A 108.0(16) . .
N1 C2 H2B 110.3(19) . .
H2A C2 H2B 118(3) . .
N1 C2 H2C 106.0(19) . .
H2A C2 H2C 110(2) . .
H2B C2 H2C 104(3) . .
N2 N1 C1 124.46(15) . .
N2 N1 C2 115.36(15) . .
C1 N1 C2 120.12(15) . .
C3 N2 N1 114.64(14) . .
N2 C3 N2 127.41(19) . 2_755
N2 C3 C4 116.29(10) . .
N2 C3 C4 116.30(10) 2_755 .
C5 C4 C5 119.44(19) . 2_755
C5 C4 C3 120.28(10) . .
C5 C4 C3 120.28(10) 2_755 .
C6 C5 C4 120.04(15) . .
C6 C5 H5A 121.5(10) . .
C4 C5 H5A 118.4(10) . .
C5 C6 C7 121.03(15) . .
C5 C6 H6A 118.5(10) . .
C7 C6 H6A 120.4(10) . .
C6 C7 C6 118.41(19) 2_755 .
C6 C7 C8 120.80(10) 2_755 .
C6 C7 C8 120.80(10) . .
C9 C8 C9 120.52(19) . 2_755
C9 C8 C7 119.74(9) . .
C9 C8 C7 119.74(9) 2_755 .
C8 C9 C10 121.74(14) . .
C8 C9 C14 119.85(15) . .
C10 C9 C14 118.41(14) . .
C11 C10 C9 121.22(15) . .
C11 C10 H10A 119.7(11) . .
C9 C10 H10A 119.1(11) . .
C10 C11 C12 120.59(17) . .
C10 C11 H11A 122.0(12) . .
C12 C11 H11A 117.4(12) . .
C13 C12 C11 120.02(17) . .
C13 C12 H12A 121.4(13) . .
C11 C12 H12A 118.4(13) . .
C12 C13 C14 121.42(16) . .
C12 C13 H13A 120.6(11) . .
C14 C13 H13A 118.0(11) . .
C15 C14 C13 122.01(15) . .
C15 C14 C9 119.67(15) . .
C13 C14 C9 118.31(15) . .
C14 C15 C14 120.44(19) . 2_755
C14 C15 C16 119.78(10) . .
C14 C15 C16 119.78(10) 2_755 .
C17 C16 C15 180.000(1) . .
C16 C17 C18 180.000(1) . .
C19 C18 C19 117.2(2) . 2_755
C19 C18 C17 121.38(12) . .
C19 C18 C17 121.39(12) 2_755 .
C20 C19 C18 121.70(19) . .
C20 C19 H19A 116.9(13) . .
C18 C19 H19A 121.4(13) . .
C19 C20 C21 118.72(18) . .
C19 C20 H20A 118(2) . .
C21 C20 H20A 123(2) . .
C20 C21 N3 121.9(2) . 2_755
C20 C21 C20 121.9(2) . 2_755
N3 C21 C20 0.00(18) 2_755 2_755
C20 C21 C22 119.04(11) . .
N3 C21 C22 119.04(11) 2_755 .
C20 C21 C22 119.04(11) 2_755 .
C23 C22 N4 122.8(2) . 2_755
C23 C22 C23 122.8(2) . 2_755
N4 C22 C23 0.00(17) 2_755 2_755
C23 C22 C21 118.59(11) . .
N4 C22 C21 118.59(11) 2_755 .
C23 C22 C21 118.59(11) 2_755 .
C22 C23 C24 118.34(17) . .
C22 C23 H23A 125.3(18) . .
C24 C23 H23A 116.3(18) . .
C23 C24 C25 121.17(18) . .
C23 C24 H24A 120.3(13) . .
C25 C24 H24A 118.6(13) . .
C24 C25 C24 118.2(2) 2_755 .
C24 C25 H25A 120.91(11) 2_755 .
C24 C25 H25A 120.92(11) . .

loop_
_geom_bond_atom_site_label_1
_geom_bond_atom_site_label_2
_geom_bond_distance
_geom_bond_site_symmetry_2
C1 O1 1.224(3) .
C1 N1 1.3690(19) .
C1 N1 1.3691(19) 2_755
C2 N1 1.454(2) .
C2 H2A 0.97(3) .
C2 H2B 0.96(3) .
C2 H2C 1.09(4) .
N1 N2 1.3675(18) .
N2 C3 1.3273(17) .
C3 N2 1.3274(17) 2_755
C3 C4 1.478(3) .
C4 C5 1.3936(19) .
C4 C5 1.3937(19) 2_755
C5 C6 1.386(2) .
C5 H5A 0.986(19) .
C6 C7 1.3944(19) .
C6 H6A 0.980(19) .
C7 C6 1.3943(19) 2_755
C7 C8 1.489(3) .
C8 C9 1.4083(18) .
C8 C9 1.4084(18) 2_755
C9 C10 1.428(2) .
C9 C14 1.431(2) .
C10 C11 1.355(2) .
C10 H10A 0.989(17) .
C11 C12 1.419(3) .
C11 H11A 1.00(2) .
C12 C13 1.359(3) .
C12 H12A 0.96(2) .
C13 C14 1.428(2) .
C13 H13A 1.010(19) .
C14 C15 1.412(2) .
C15 C14 1.412(2) 2_755
C15 C16 1.434(3) .
C16 C17 1.197(3) .
C17 C18 1.437(3) .
C18 C19 1.390(2) .
C18 C19 1.390(2) 2_755
C19 C20 1.362(2) .
C19 H19A 1.01(2) .
C20 C21 1.366(2) .
C20 H20A 1.04(4) .
C21 N3 1.366(2) 2_755
C21 C20 1.366(2) 2_755
C21 C22 1.482(3) .
C22 C23 1.360(2) .
C22 N4 1.360(2) 2_755
C22 C23 1.360(2) 2_755
C23 C24 1.362(2) .
C23 H23A 1.00(4) .
C24 C25 1.385(2) .
C24 H24A 0.95(2) .
C25 C24 1.385(2) 2_755
C25 H25A 1.03(3) .

loop_
_geom_torsion_atom_site_label_1
_geom_torsion_atom_site_label_2
_geom_torsion_atom_site_label_3
_geom_torsion_atom_site_label_4
_geom_torsion
_geom_torsion_site_symmetry_1
_geom_torsion_site_symmetry_4
O1 C1 N1 N2 -179.95(12) . .
N1 C1 N1 N2 0.05(12) 2_755 .
O1 C1 N1 C2 3.0(2) . .
N1 C1 N1 C2 -177.0(2) 2_755 .
C1 N1 N2 C3 -0.1(2) . .
C2 N1 N2 C3 177.0(2) . .
N1 N2 C3 N2 0.04(10) . 2_755
N1 N2 C3 C4 -179.96(10) . .
N2 C3 C4 C5 161.24(11) . .
N2 C3 C4 C5 -18.77(11) 2_755 .
N2 C3 C4 C5 -18.77(11) . 2_755
N2 C3 C4 C5 161.23(11) 2_755 2_755
C5 C4 C5 C6 -0.01(11) 2_755 .
C3 C4 C5 C6 179.99(11) . .
C4 C5 C6 C7 0.0(2) . .
C5 C6 C7 C6 -0.01(11) . 2_755
C5 C6 C7 C8 179.99(12) . .
C6 C7 C8 C9 76.37(11) 2_755 .
C6 C7 C8 C9 -103.63(11) . .
C6 C7 C8 C9 -103.63(11) 2_755 2_755
C6 C7 C8 C9 76.37(11) . 2_755
C9 C8 C9 C10 -179.39(17) 2_755 .
C7 C8 C9 C10 0.61(17) . .
C9 C8 C9 C14 0.19(10) 2_755 .
C7 C8 C9 C14 -179.81(10) . .
C8 C9 C10 C11 -178.78(14) . .
C14 C9 C10 C11 1.6(2) . .
C9 C10 C11 C12 -0.5(3) . .
C10 C11 C12 C13 -0.6(3) . .
C11 C12 C13 C14 0.5(3) . .
C12 C13 C14 C15 179.74(15) . .
C12 C13 C14 C9 0.6(3) . .
C8 C9 C14 C15 -0.4(2) . .
C10 C9 C14 C15 179.21(13) . .
C8 C9 C14 C13 178.74(13) . .
C10 C9 C14 C13 -1.7(2) . .
C13 C14 C15 C14 -178.90(18) . 2_755
C9 C14 C15 C14 0.19(10) . 2_755
C13 C14 C15 C16 1.10(18) . .
C9 C14 C15 C16 -179.81(10) . .
C14 C15 C16 C17 0(100) . .
C14 C15 C16 C17 0(100) 2_755 .
C15 C16 C17 C18 0.0 . .
C16 C17 C18 C19 0(100) . .
C16 C17 C18 C19 0(100) . 2_755
C19 C18 C19 C20 -0.07(14) 2_755 .
C17 C18 C19 C20 179.93(14) . .
C18 C19 C20 C21 0.1(3) . .
C19 C20 C21 N3 -0.06(14) . 2_755
C19 C20 C21 C20 -0.06(14) . 2_755
C19 C20 C21 C22 179.93(14) . .
C20 C21 C22 C23 -2.80(12) . .
N3 C21 C22 C23 177.20(12) 2_755 .
C20 C21 C22 C23 177.20(12) 2_755 .
C20 C21 C22 N4 177.20(12) . 2_755
N3 C21 C22 N4 -2.80(12) 2_755 2_755
C20 C21 C22 N4 -2.80(12) 2_755 2_755
C20 C21 C22 C23 177.20(12) . 2_755
N3 C21 C22 C23 -2.80(12) 2_755 2_755
C20 C21 C22 C23 -2.80(12) 2_755 2_755
N4 C22 C23 C24 0.13(12) 2_755 .
C23 C22 C23 C24 0.13(12) 2_755 .
C21 C22 C23 C24 -179.88(12) . .
C22 C23 C24 C25 -0.2(2) . .
C23 C24 C25 C24 0.13(12) . 2_755
